data_3000439
loop_
_publ_author_name
'Gogoi, Diptajyoti'
'Sasaki, Toshiyuki'
'Nakane, Takanori'
'Kawamoto, Akihiro'
'Hojo, Hironobu'
'Kurisu, Genji'
'Thakuria, Ranjit'

_publ_section_title
;
 Structure Elucidation of Olanzapine Molecular Salts by Combining
 Mechanochemistry and Micro-Electron Diffraction
;
_journal_name_full 'Crystal Growth & Design'
_journal_page_first 5821
_journal_page_last 5826
_journal_paper_doi 10.1021/acs.cgd.3c00432
_journal_volume 23
_journal_year 2023
_chemical_formula_moiety 'C22 H30 N4 O5 S'
_chemical_formula_sum 'C22 H30 N4 O5 S'
_chemical_formula_weight 462.56
_space_group_crystal_system triclinic
_space_group_IT_number 2
_space_group_name_Hall '-P 1'
_space_group_name_H-M_alt 'P -1'
_atom_sites_solution_hydrogens mixed
_audit_creation_method SHELXL-2016/6
_cell_angle_alpha 78.613(2)
_cell_angle_beta 80.880(3)
_cell_angle_gamma 87.127(3)
_cell_formula_units_Z 2
_cell_length_a 8.3239(4)
_cell_length_b 9.8354(5)
_cell_length_c 14.1883(7)
_cell_measurement_reflns_used 7280
_cell_measurement_temperature 296(2)
_cell_measurement_theta_max 26.55
_cell_measurement_theta_min 2.34
_cell_volume 1124.11(10)
_computing_cell_refinement 'Bruker SAINT'
_computing_data_collection 'Bruker APEX2'
_computing_data_reduction 'Bruker SAINT'
_computing_molecular_graphics 'SHELXL-2016/6 (Sheldrick, 2016)'
_computing_publication_material 'Bruker SHELXTL'
_computing_structure_refinement 'SHELXL-2016/6 (Sheldrick, 2016)'
_diffrn_ambient_temperature 296(2)
_diffrn_measured_fraction_theta_full 0.997
_diffrn_measured_fraction_theta_max 0.988
_diffrn_measurement_device_type 'Bruker APEX-II CCD'
_diffrn_measurement_method '\f and \w scans'
_diffrn_radiation_type MoK\a
_diffrn_radiation_wavelength 0.71073
_diffrn_reflns_av_R_equivalents 0.0234
_diffrn_reflns_av_unetI/netI 0.0238
_diffrn_reflns_Laue_measured_fraction_full 0.997
_diffrn_reflns_Laue_measured_fraction_max 0.988
_diffrn_reflns_limit_h_max 9
_diffrn_reflns_limit_h_min -10
_diffrn_reflns_limit_k_max 12
_diffrn_reflns_limit_k_min -12
_diffrn_reflns_limit_l_max 16
_diffrn_reflns_limit_l_min -17
_diffrn_reflns_number 17353
_diffrn_reflns_point_group_measured_fraction_full 0.997
_diffrn_reflns_point_group_measured_fraction_max 0.988
_diffrn_reflns_theta_full 25.242
_diffrn_reflns_theta_max 26.601
_diffrn_reflns_theta_min 2.113
_diffrn_source 'fine-focus sealed tube'
_exptl_absorpt_coefficient_mu 0.186
_exptl_absorpt_correction_T_max 0.973
_exptl_absorpt_correction_T_min 0.961
_exptl_absorpt_correction_type multi-scan
_exptl_absorpt_process_details 'Bruker AXS SADABS program'
_exptl_crystal_colour yellow
_exptl_crystal_density_diffrn 1.367
_exptl_crystal_description block
_exptl_crystal_F_000 492
_exptl_crystal_size_max 0.210
_exptl_crystal_size_mid 0.180
_exptl_crystal_size_min 0.140
_refine_diff_density_max 0.338
_refine_diff_density_min -0.305
_refine_diff_density_rms 0.071
_refine_ls_extinction_coef .
_refine_ls_extinction_method none
_refine_ls_goodness_of_fit_ref 1.102
_refine_ls_hydrogen_treatment mixed
_refine_ls_matrix_type full
_refine_ls_number_parameters 309
_refine_ls_number_reflns 4661
_refine_ls_number_restraints 0
_refine_ls_restrained_S_all 1.102
_refine_ls_R_factor_all 0.0534
_refine_ls_R_factor_gt 0.0420
_refine_ls_shift/su_max 0.001
_refine_ls_shift/su_mean 0.000
_refine_ls_structure_factor_coef Fsqd
_refine_ls_weighting_details 'w=1/[\s^2^(Fo^2^)+(0.0709P)^2^+0.2333P] where P=(Fo^2^+2Fc^2^)/3'
_refine_ls_weighting_scheme calc
_refine_ls_wR_factor_gt 0.1186
_refine_ls_wR_factor_ref 0.1268
_reflns_Friedel_coverage 0.000
_reflns_Friedel_fraction_full .
_reflns_Friedel_fraction_max .
_reflns_number_gt 3836
_reflns_number_total 4661
_reflns_threshold_expression 'I > 2\s(I)'
_cod_data_source_file OLN-GA.cif
_cod_data_source_block OLN_Glutarate_monohydrate
_cod_depositor_comments 'Releasing structure 3000439 into public domain as published material.'
_cod_database_code 3000439
_shelx_shelxl_version_number 2016/6
_shelx_space_group_comment
;
The symmetry employed for this shelxl refinement is uniquely defined
by the following loop, which should always be used as a source of
symmetry information in preference to the above space-group names.
They are only intended as comments.
;
_shelx_estimated_absorpt_t_min 0.962
_shelx_estimated_absorpt_t_max 0.974
_exptl_absorpt_special_details 'Sheldrick,G.M.,2015,University of gottingen'

loop_
_space_group_symop_operation_xyz
'x, y, z'
'-x, -y, -z'

loop_
_atom_site_label
_atom_site_type_symbol
_atom_site_fract_x
_atom_site_fract_y
_atom_site_fract_z
_atom_site_U_iso_or_equiv
_atom_site_adp_type
_atom_site_occupancy
_atom_site_site_symmetry_order
_atom_site_calc_flag
_atom_site_refinement_flags_posn
_atom_site_refinement_flags_adp
_atom_site_refinement_flags_occupancy
_atom_site_disorder_assembly
_atom_site_disorder_group
C1 C 0.2053(2) 0.58921(17) 0.68221(12) 0.0317(4) Uani 1 1 d . . . . .
C2 C 0.1533(2) 0.46685(19) 0.74622(13) 0.0386(4) Uani 1 1 d . . . . .
H2 H 0.130593 0.390745 0.721023 0.046 Uiso 1 1 calc R U . . .
C3 C 0.1347(3) 0.4561(2) 0.84583(14) 0.0487(5) Uani 1 1 d . . . . .
H3 H 0.100985 0.373287 0.886807 0.058 Uiso 1 1 calc R U . . .
C4 C 0.1660(3) 0.5682(2) 0.88450(14) 0.0519(5) Uani 1 1 d . . . . .
H4 H 0.151216 0.562054 0.951558 0.062 Uiso 1 1 calc R U . . .
C5 C 0.2198(2) 0.6905(2) 0.82264(13) 0.0431(4) Uani 1 1 d . . . . .
H5 H 0.243142 0.765635 0.848647 0.052 Uiso 1 1 calc R U . . .
C6 C 0.2392(2) 0.70171(18) 0.72233(12) 0.0341(4) Uani 1 1 d . . . . .
C7 C 0.4324(2) 0.81373(16) 0.59467(11) 0.0313(4) Uani 1 1 d . . . . .
C8 C 0.4532(2) 0.72885(16) 0.52793(11) 0.0284(3) Uani 1 1 d . . . . .
C9 C 0.6149(2) 0.73343(16) 0.47569(11) 0.0309(4) Uani 1 1 d . . . . .
H9 H 0.649596 0.680365 0.428535 0.037 Uiso 1 1 calc R U . . .
C10 C 0.7135(2) 0.82142(17) 0.50059(12) 0.0329(4) Uani 1 1 d . . . . .
C11 C 0.8860(2) 0.8557(2) 0.46128(15) 0.0472(5) Uani 1 1 d . . . . .
H11A H 0.919404 0.815988 0.404488 0.071 Uiso 1 1 calc R U . . .
H11B H 0.953347 0.818643 0.509674 0.071 Uiso 1 1 calc R U . . .
H11C H 0.896615 0.954603 0.444285 0.071 Uiso 1 1 calc R U . . .
C12 C 0.3151(2) 0.65021(16) 0.51438(11) 0.0288(3) Uani 1 1 d . . . . .
C13 C 0.3653(2) 0.73637(17) 0.33432(11) 0.0334(4) Uani 1 1 d . . . . .
H13A H 0.449283 0.791563 0.347704 0.040 Uiso 1 1 calc R U . . .
H13B H 0.274952 0.797763 0.317515 0.040 Uiso 1 1 calc R U . . .
C14 C 0.4313(2) 0.66582(18) 0.25067(12) 0.0365(4) Uani 1 1 d . . . . .
H14A H 0.468304 0.735120 0.193499 0.044 Uiso 1 1 calc R U . . .
H14B H 0.523735 0.606739 0.266918 0.044 Uiso 1 1 calc R U . . .
C15 C 0.2374(2) 0.47981(16) 0.31862(11) 0.0325(4) Uani 1 1 d . . . . .
H15A H 0.321501 0.411620 0.335566 0.039 Uiso 1 1 calc R U . . .
H15B H 0.147307 0.431301 0.305354 0.039 Uiso 1 1 calc R U . . .
C16 C 0.1798(2) 0.55008(18) 0.40352(12) 0.0332(4) Uani 1 1 d . . . . .
H16A H 0.086979 0.610318 0.390098 0.040 Uiso 1 1 calc R U . . .
H16B H 0.145789 0.480782 0.461235 0.040 Uiso 1 1 calc R U . . .
C17 C 0.3649(3) 0.5077(2) 0.14744(14) 0.0540(6) Uani 1 1 d . . . . .
H17A H 0.277659 0.458867 0.132955 0.081 Uiso 1 1 calc R U . . .
H17B H 0.449874 0.442952 0.165828 0.081 Uiso 1 1 calc R U . . .
H17C H 0.407061 0.574366 0.090961 0.081 Uiso 1 1 calc R U . . .
C18 C 0.5474(2) 0.84774(19) 0.93865(14) 0.0405(4) Uani 1 1 d . . . . .
C19 C 0.6547(3) 0.9003(2) 0.84463(13) 0.0461(5) Uani 1 1 d . . . . .
H19A H 0.634770 0.999232 0.826055 0.055 Uiso 1 1 calc R U . . .
H19B H 0.623702 0.856500 0.794804 0.055 Uiso 1 1 calc R U . . .
C20 C 0.8352(3) 0.8753(2) 0.84626(15) 0.0478(5) Uani 1 1 d . . . . .
H20A H 0.892205 0.895728 0.780088 0.057 Uiso 1 1 calc R U . . .
H20B H 0.854447 0.778056 0.872196 0.057 Uiso 1 1 calc R U . . .
C21 C 0.9050(2) 0.96254(18) 0.90662(14) 0.0402(4) Uani 1 1 d . . . . .
H21A H 1.017988 0.935692 0.909873 0.048 Uiso 1 1 calc R U . . .
H21B H 0.845909 0.945044 0.972351 0.048 Uiso 1 1 calc R U . . .
C22 C 0.8939(2) 1.11644(18) 0.86356(13) 0.0379(4) Uani 1 1 d . . . . .
H1A H 0.232(3) 0.639(2) 0.2087(14) 0.041(5) Uiso 1 1 d . . . . .
H4A H 0.297(2) 0.894(2) 0.6875(15) 0.040(5) Uiso 1 1 d . . . . .
H5A H 0.322(4) 0.040(3) 0.819(2) 0.098(11) Uiso 1 1 d . . . . .
H5B H 0.201(3) 0.098(3) 0.7665(18) 0.065(8) Uiso 1 1 d . . . . .
N1 N 0.30298(19) 0.58057(15) 0.22909(10) 0.0334(3) Uani 1 1 d . . . . .
N2 N 0.31036(18) 0.63140(14) 0.42070(9) 0.0317(3) Uani 1 1 d . . . . .
N3 N 0.20368(17) 0.59270(15) 0.58217(10) 0.0331(3) Uani 1 1 d . . . . .
N4 N 0.2916(2) 0.82827(15) 0.65955(11) 0.0387(4) Uani 1 1 d . . . . .
O1 O 0.5893(2) 0.75950(18) 1.00223(12) 0.0727(5) Uani 1 1 d . . . . .
O2 O 0.40060(18) 0.90487(15) 0.94386(10) 0.0497(3) Uani 1 1 d . . . . .
H2A H 0.317(2) 0.850(2) 1.0186(19) 0.075 Uiso 1 1 calc R U . . .
O3 O 0.79209(18) 1.19193(15) 0.90617(12) 0.0579(4) Uani 1 1 d . . . . .
O4 O 0.98004(19) 1.16379(15) 0.78620(10) 0.0551(4) Uani 1 1 d . . . . .
O5 O 0.3019(2) 0.06429(17) 0.76194(12) 0.0524(4) Uani 1 1 d . . . . .
S1 S 0.60974(6) 0.89950(4) 0.59289(3) 0.03664(15) Uani 1 1 d . . . . .

loop_
_atom_site_aniso_label
_atom_site_aniso_U_11
_atom_site_aniso_U_22
_atom_site_aniso_U_33
_atom_site_aniso_U_23
_atom_site_aniso_U_13
_atom_site_aniso_U_12
C1 0.0282(8) 0.0373(9) 0.0281(8) -0.0030(6) -0.0039(6) 0.0002(7)
C2 0.0366(10) 0.0420(10) 0.0347(9) -0.0013(7) -0.0036(7) -0.0063(8)
C3 0.0492(12) 0.0571(12) 0.0333(10) 0.0069(8) -0.0027(8) -0.0116(9)
C4 0.0531(12) 0.0729(14) 0.0269(9) -0.0039(9) -0.0024(8) -0.0076(10)
C5 0.0434(11) 0.0535(11) 0.0333(9) -0.0140(8) -0.0020(8) -0.0004(9)
C6 0.0320(9) 0.0380(9) 0.0310(8) -0.0071(7) -0.0019(7) 0.0041(7)
C7 0.0413(10) 0.0242(7) 0.0276(8) -0.0020(6) -0.0070(7) -0.0002(7)
C8 0.0356(9) 0.0241(7) 0.0256(7) -0.0021(6) -0.0078(6) -0.0017(6)
C9 0.0379(9) 0.0293(8) 0.0270(8) -0.0069(6) -0.0075(7) -0.0011(7)
C10 0.0379(9) 0.0313(8) 0.0303(8) -0.0034(6) -0.0104(7) -0.0024(7)
C11 0.0404(11) 0.0492(11) 0.0532(12) -0.0093(9) -0.0091(9) -0.0091(9)
C12 0.0344(9) 0.0249(7) 0.0273(8) -0.0030(6) -0.0084(7) 0.0006(6)
C13 0.0419(10) 0.0298(8) 0.0282(8) 0.0014(6) -0.0110(7) -0.0089(7)
C14 0.0416(10) 0.0385(9) 0.0275(8) 0.0006(7) -0.0055(7) -0.0108(7)
C15 0.0375(9) 0.0286(8) 0.0318(8) -0.0019(6) -0.0091(7) -0.0064(7)
C16 0.0334(9) 0.0350(9) 0.0322(8) -0.0062(7) -0.0061(7) -0.0077(7)
C17 0.0830(16) 0.0441(11) 0.0346(10) -0.0128(8) 0.0011(10) -0.0086(10)
C18 0.0448(11) 0.0361(9) 0.0413(10) -0.0058(7) -0.0084(8) -0.0062(8)
C19 0.0546(12) 0.0482(11) 0.0360(10) -0.0050(8) -0.0095(9) -0.0111(9)
C20 0.0503(12) 0.0425(10) 0.0480(11) -0.0116(8) 0.0046(9) -0.0036(9)
C21 0.0375(10) 0.0374(9) 0.0421(10) 0.0008(7) -0.0072(8) 0.0032(7)
C22 0.0326(9) 0.0374(9) 0.0445(10) -0.0028(8) -0.0143(8) -0.0015(7)
N1 0.0450(9) 0.0281(7) 0.0279(7) -0.0026(5) -0.0118(6) -0.0013(6)
N2 0.0378(8) 0.0325(7) 0.0249(7) -0.0022(5) -0.0061(6) -0.0114(6)
N3 0.0353(8) 0.0366(7) 0.0267(7) -0.0028(5) -0.0054(6) -0.0050(6)
N4 0.0506(10) 0.0289(7) 0.0356(8) -0.0103(6) 0.0002(7) 0.0037(7)
O1 0.0554(10) 0.0730(11) 0.0672(10) 0.0296(9) 0.0026(8) 0.0051(8)
O2 0.0472(8) 0.0549(8) 0.0478(8) -0.0100(6) -0.0112(6) 0.0040(7)
O3 0.0455(8) 0.0431(8) 0.0786(11) -0.0064(7) 0.0007(8) 0.0079(6)
O4 0.0610(9) 0.0503(8) 0.0465(8) 0.0084(6) -0.0043(7) -0.0115(7)
O5 0.0527(10) 0.0555(9) 0.0459(9) -0.0064(7) -0.0019(7) -0.0012(7)
S1 0.0516(3) 0.0296(2) 0.0319(2) -0.00852(16) -0.01070(19) -0.00715(18)

loop_
_atom_type_symbol
_atom_type_description
_atom_type_scat_dispersion_real
_atom_type_scat_dispersion_imag
_atom_type_scat_source
C C 0.0033 0.0016 'International Tables Vol C Tables 4.2.6.8 and 6.1.1.4'
H H 0.0000 0.0000 'International Tables Vol C Tables 4.2.6.8 and 6.1.1.4'
N N 0.0061 0.0033 'International Tables Vol C Tables 4.2.6.8 and 6.1.1.4'
O O 0.0106 0.0060 'International Tables Vol C Tables 4.2.6.8 and 6.1.1.4'
S S 0.1246 0.1234 'International Tables Vol C Tables 4.2.6.8 and 6.1.1.4'

loop_
_geom_angle_atom_site_label_1
_geom_angle_atom_site_label_2
_geom_angle_atom_site_label_3
_geom_angle
_geom_angle_site_symmetry_1
_geom_angle_site_symmetry_3
C2 C1 C6 117.80(15) . .
C2 C1 N3 116.56(15) . .
C6 C1 N3 125.32(15) . .
C3 C2 C1 121.70(18) . .
C3 C2 H2 119.1 . .
C1 C2 H2 119.1 . .
C4 C3 C2 119.99(18) . .
C4 C3 H3 120.0 . .
C2 C3 H3 120.0 . .
C3 C4 C5 119.54(18) . .
C3 C4 H4 120.2 . .
C5 C4 H4 120.2 . .
C4 C5 C6 120.70(19) . .
C4 C5 H5 119.6 . .
C6 C5 H5 119.6 . .
C5 C6 C1 120.26(16) . .
C5 C6 N4 120.28(17) . .
C1 C6 N4 119.46(15) . .
C8 C7 N4 126.12(16) . .
C8 C7 S1 111.19(13) . .
N4 C7 S1 122.64(13) . .
C7 C8 C9 112.03(15) . .
C7 C8 C12 120.20(15) . .
C9 C8 C12 127.73(14) . .
C10 C9 C8 114.36(15) . .
C10 C9 H9 122.8 . .
C8 C9 H9 122.8 . .
C9 C10 C11 129.73(16) . .
C9 C10 S1 110.21(13) . .
C11 C10 S1 120.05(13) . .
C10 C11 H11A 109.5 . .
C10 C11 H11B 109.5 . .
H11A C11 H11B 109.5 . .
C10 C11 H11C 109.5 . .
H11A C11 H11C 109.5 . .
H11B C11 H11C 109.5 . .
N3 C12 N2 117.52(14) . .
N3 C12 C8 125.93(14) . .
N2 C12 C8 116.47(14) . .
N2 C13 C14 109.44(13) . .
N2 C13 H13A 109.8 . .
C14 C13 H13A 109.8 . .
N2 C13 H13B 109.8 . .
C14 C13 H13B 109.8 . .
H13A C13 H13B 108.2 . .
N1 C14 C13 110.38(14) . .
N1 C14 H14A 109.6 . .
C13 C14 H14A 109.6 . .
N1 C14 H14B 109.6 . .
C13 C14 H14B 109.6 . .
H14A C14 H14B 108.1 . .
N1 C15 C16 112.15(13) . .
N1 C15 H15A 109.2 . .
C16 C15 H15A 109.2 . .
N1 C15 H15B 109.2 . .
C16 C15 H15B 109.2 . .
H15A C15 H15B 107.9 . .
N2 C16 C15 110.15(14) . .
N2 C16 H16A 109.6 . .
C15 C16 H16A 109.6 . .
N2 C16 H16B 109.6 . .
C15 C16 H16B 109.6 . .
H16A C16 H16B 108.1 . .
N1 C17 H17A 109.5 . .
N1 C17 H17B 109.5 . .
H17A C17 H17B 109.5 . .
N1 C17 H17C 109.5 . .
H17A C17 H17C 109.5 . .
H17B C17 H17C 109.5 . .
O1 C18 O2 123.18(18) . .
O1 C18 C19 123.55(19) . .
O2 C18 C19 113.25(17) . .
C18 C19 C20 115.20(17) . .
C18 C19 H19A 108.5 . .
C20 C19 H19A 108.5 . .
C18 C19 H19B 108.5 . .
C20 C19 H19B 108.5 . .
H19A C19 H19B 107.5 . .
C19 C20 C21 113.29(16) . .
C19 C20 H20A 108.9 . .
C21 C20 H20A 108.9 . .
C19 C20 H20B 108.9 . .
C21 C20 H20B 108.9 . .
H20A C20 H20B 107.7 . .
C20 C21 C22 111.49(15) . .
C20 C21 H21A 109.3 . .
C22 C21 H21A 109.3 . .
C20 C21 H21B 109.3 . .
C22 C21 H21B 109.3 . .
H21A C21 H21B 108.0 . .
O4 C22 O3 121.36(17) . .
O4 C22 C21 119.56(17) . .
O3 C22 C21 119.02(17) . .
C17 N1 C15 110.99(13) . .
C17 N1 C14 111.81(15) . .
C15 N1 C14 109.97(12) . .
C17 N1 H1A 106.0(13) . .
C15 N1 H1A 112.8(14) . .
C14 N1 H1A 105.1(14) . .
C12 N2 C16 118.90(13) . .
C12 N2 C13 122.79(13) . .
C16 N2 C13 110.85(13) . .
C12 N3 C1 123.31(14) . .
C7 N4 C6 113.63(14) . .
C7 N4 H4A 112.0(14) . .
C6 N4 H4A 114.7(14) . .
C18 O2 H2A 109.5 . .
H5A O5 H5B 106(3) . .
C7 S1 C10 92.19(8) . .

loop_
_geom_bond_atom_site_label_1
_geom_bond_atom_site_label_2
_geom_bond_distance
_geom_bond_site_symmetry_2
C1 C2 1.399(2) .
C1 C6 1.399(2) .
C1 N3 1.415(2) .
C2 C3 1.381(3) .
C2 H2 0.9300 .
C3 C4 1.377(3) .
C3 H3 0.9300 .
C4 C5 1.389(3) .
C4 H4 0.9300 .
C5 C6 1.389(2) .
C5 H5 0.9300 .
C6 N4 1.424(2) .
C7 C8 1.367(2) .
C7 N4 1.391(2) .
C7 S1 1.7309(17) .
C8 C9 1.428(2) .
C8 C12 1.474(2) .
C9 C10 1.353(2) .
C9 H9 0.9300 .
C10 C11 1.486(3) .
C10 S1 1.7385(18) .
C11 H11A 0.9600 .
C11 H11B 0.9600 .
C11 H11C 0.9600 .
C12 N3 1.289(2) .
C12 N2 1.385(2) .
C13 N2 1.4653(19) .
C13 C14 1.507(2) .
C13 H13A 0.9700 .
C13 H13B 0.9700 .
C14 N1 1.494(2) .
C14 H14A 0.9700 .
C14 H14B 0.9700 .
C15 N1 1.494(2) .
C15 C16 1.507(2) .
C15 H15A 0.9700 .
C15 H15B 0.9700 .
C16 N2 1.459(2) .
C16 H16A 0.9700 .
C16 H16B 0.9700 .
C17 N1 1.491(2) .
C17 H17A 0.9600 .
C17 H17B 0.9600 .
C17 H17C 0.9600 .
C18 O1 1.204(2) .
C18 O2 1.317(2) .
C18 C19 1.497(3) .
C19 C20 1.513(3) .
C19 H19A 0.9700 .
C19 H19B 0.9700 .
C20 C21 1.518(3) .
C20 H20A 0.9700 .
C20 H20B 0.9700 .
C21 C22 1.520(2) .
C21 H21A 0.9700 .
C21 H21B 0.9700 .
C22 O4 1.232(2) .
C22 O3 1.260(2) .
N1 H1A 0.85(2) .
N4 H4A 0.83(2) .
O2 H2A 1.22(3) .
O5 H5A 0.83(3) .
O5 H5B 0.88(3) .
